data_7156944
loop_
_publ_author_name
'Sandeep, K.'
'Siva Reddy, Alla'
'Kumara Swamy, K. C.'

_publ_section_title
;
 Cu(i) catalysed annulation of isothiocyanates/isocyanates with
 2-iodo-sulfonamides: synthesis of benzodithiazines, benzothiadiazinones,
 benzothiazinylidene-anilines and benzothiazolylidene-anilines.
;
_journal_issue 28
_journal_name_full 'Organic &amp; biomolecular chemistry'
_journal_page_first 6880
_journal_page_last 6894
_journal_paper_doi 10.1039/c9ob00994a
_journal_volume 17
_journal_year 2019
_chemical_formula_sum 'C21 H15 F3 N2 O2 S2'
_chemical_formula_weight 448.47
_space_group_IT_number 14
_space_group_name_Hall '-P 2ybc'
_space_group_name_H-M_alt 'P 1 21/c 1'
_symmetry_cell_setting Monoclinic'
_symmetry_space_group_name_Hall '-P 2ybc'
_symmetry_space_group_name_H-M 'P 1 21/c 1'
_atom_sites_solution_hydrogens geom
_atom_sites_solution_primary direct
_atom_sites_solution_secondary difmap
_audit_creation_method SHELXL-97
_audit_update_record
;
2018-07-21 deposited with the CCDC.    2019-06-26 downloaded from the CCDC.
;
_cell_angle_alpha 90.00
_cell_angle_beta 95.548(2)
_cell_angle_gamma 90.00
_cell_formula_units_Z 4
_cell_length_a 18.7734(9)
_cell_length_b 12.5873(5)
_cell_length_c 8.6595(4)
_cell_measurement_reflns_used 9952
_cell_measurement_temperature 297(2)
_cell_measurement_theta_max 26.47
_cell_measurement_theta_min 2.78
_cell_volume 2036.71(16)
_computing_cell_refinement 'Bruker SAINT'
_computing_data_collection 'Bruker APEX2'
_computing_data_reduction 'Bruker SAINT'
_computing_molecular_graphics 'Bruker SHELXTL'
_computing_publication_material 'Bruker SHELXTL'
_computing_structure_refinement 'SHELXL-2014 (Sheldrick 2014)'
_computing_structure_solution 'SHELXS-97 (Sheldrick, 2008)'
_diffrn_ambient_temperature 297(2)
_diffrn_measured_fraction_theta_full 0.993
_diffrn_measured_fraction_theta_max 0.993
_diffrn_measurement_device_type 'Bruker APEX-II CCD'
_diffrn_measurement_method '\f and \w scans'
_diffrn_radiation_monochromator graphite
_diffrn_radiation_source 'fine-focus sealed tube'
_diffrn_radiation_type MoK\a
_diffrn_radiation_wavelength 0.71073
_diffrn_reflns_av_R_equivalents 0.0329
_diffrn_reflns_av_sigmaI/netI 0.0216
_diffrn_reflns_limit_h_max 22
_diffrn_reflns_limit_h_min -22
_diffrn_reflns_limit_k_max 14
_diffrn_reflns_limit_k_min -14
_diffrn_reflns_limit_l_max 10
_diffrn_reflns_limit_l_min -10
_diffrn_reflns_number 20455
_diffrn_reflns_theta_full 25.00
_diffrn_reflns_theta_max 25.00
_diffrn_reflns_theta_min 2.72
_exptl_absorpt_coefficient_mu 0.309
_exptl_absorpt_correction_T_max 0.973
_exptl_absorpt_correction_T_min 0.964
_exptl_absorpt_correction_type empirical
_exptl_absorpt_process_details 'SADABS, Sheldrick (1996)'
_exptl_crystal_colour colourless
_exptl_crystal_density_diffrn 1.463
_exptl_crystal_density_method 'not measured'
_exptl_crystal_description block
_exptl_crystal_F_000 920
_exptl_crystal_recrystallization_method 'Re-crystallisation from solvent'
_exptl_crystal_size_max 0.24
_exptl_crystal_size_mid 0.18
_exptl_crystal_size_min 0.16
_refine_diff_density_max 0.364
_refine_diff_density_min -0.309
_refine_diff_density_rms 0.038
_refine_ls_extinction_method none
_refine_ls_goodness_of_fit_ref 1.036
_refine_ls_hydrogen_treatment mixed
_refine_ls_matrix_type full
_refine_ls_number_parameters 272
_refine_ls_number_reflns 3563
_refine_ls_number_restraints 0
_refine_ls_restrained_S_all 1.036
_refine_ls_R_factor_all 0.0572
_refine_ls_R_factor_gt 0.0439
_refine_ls_shift/su_max 0.004
_refine_ls_shift/su_mean 0.000
_refine_ls_structure_factor_coef Fsqd
_refine_ls_weighting_details 'calc w=1/[\s^2^(Fo^2^)+(0.0570P)^2^+0.9033P] where P=(Fo^2^+2Fc^2^)/3'
_refine_ls_weighting_scheme calc
_refine_ls_wR_factor_gt 0.1115
_refine_ls_wR_factor_ref 0.1194
_reflns_number_gt 2861
_reflns_number_total 3563
_reflns_threshold_expression >2sigma(I)
_cod_data_source_file c9ob00994a2.cif
_cod_data_source_block Compd3cc
_cod_depositor_comments 'Adding full bibliography for 7156943--7156947.cif.'
_cod_original_sg_symbol_H-M P2(1)/c
_cod_database_code 7156944

loop_
_symmetry_equiv_pos_as_xyz
'x, y, z'
'-x, y+1/2, -z+1/2'
'-x, -y, -z'
'x, -y-1/2, z-1/2'

loop_
_atom_site_label
_atom_site_type_symbol
_atom_site_fract_x
_atom_site_fract_y
_atom_site_fract_z
_atom_site_U_iso_or_equiv
_atom_site_adp_type
_atom_site_occupancy
_atom_site_symmetry_multiplicity
_atom_site_calc_flag
_atom_site_refinement_flags
S1 S 0.86156(3) 0.56232(5) 0.86005(7) 0.0588(2) Uani 1 1 d .
S2 S 0.82353(3) 0.47384(6) 0.38887(7) 0.0613(2) Uani 1 1 d .
O1 O 0.83101(9) 0.66492(14) 0.8449(2) 0.0716(5) Uani 1 1 d .
O2 O 0.93220(9) 0.55047(16) 0.9314(2) 0.0785(6) Uani 1 1 d .
N1 N 0.86314(10) 0.51142(17) 0.6799(2) 0.0566(5) Uani 1 1 d .
N2 N 0.74602(11) 0.5669(2) 0.6004(2) 0.0684(6) Uani 1 1 d .
C7 C 0.91752(11) 0.44415(17) 0.6283(3) 0.0482(5) Uani 1 1 d .
C8 C 0.97869(12) 0.4056(2) 0.7119(3) 0.0576(6) Uani 1 1 d .
H8 H 0.9888 0.4220 0.8164 0.069 Uiso 1 1 calc R
C1 C 0.80479(13) 0.47588(19) 0.9475(3) 0.0562(6) Uani 1 1 d .
C9 C 1.02425(13) 0.34228(19) 0.6366(3) 0.0576(6) Uani 1 1 d .
H9 H 1.0656 0.3162 0.6916 0.069 Uiso 1 1 calc R
C13 C 0.80432(12) 0.52642(19) 0.5684(3) 0.0539(6) Uani 1 1 d .
C12 C 0.90335(12) 0.41828(18) 0.4734(3) 0.0515(5) Uani 1 1 d .
C14 C 0.69164(12) 0.5866(2) 0.4799(3) 0.0569(6) Uani 1 1 d .
C17 C 0.57984(14) 0.6338(2) 0.2579(3) 0.0668(7) Uani 1 1 d .
C2 C 0.73568(14) 0.5056(2) 0.9690(3) 0.0624(6) Uani 1 1 d .
H2 H 0.7184 0.5717 0.9354 0.075 Uiso 1 1 calc R
C16 C 0.64367(15) 0.6871(2) 0.2601(3) 0.0718(7) Uani 1 1 d .
H16 H 0.6494 0.7397 0.1869 0.086 Uiso 1 1 calc R
C10 C 1.01024(14) 0.3168(2) 0.4833(3) 0.0629(6) Uani 1 1 d .
H10 H 1.0417 0.2735 0.4355 0.075 Uiso 1 1 calc R
C11 C 0.94969(15) 0.3551(2) 0.3997(3) 0.0655(7) Uani 1 1 d .
H11 H 0.9401 0.3387 0.2950 0.079 Uiso 1 1 calc R
F3 F 0.45968(13) 0.6181(3) 0.1632(4) 0.1705(13) Uani 1 1 d .
C6 C 0.83049(16) 0.3772(2) 0.9960(3) 0.0715(8) Uani 1 1 d .
H6 H 0.8771 0.3573 0.9818 0.086 Uiso 1 1 calc R
C18 C 0.57257(14) 0.5563(3) 0.3647(4) 0.0813(9) Uani 1 1 d .
H18 H 0.5299 0.5185 0.3621 0.098 Uiso 1 1 calc R
F2 F 0.50574(17) 0.7630(2) 0.1329(4) 0.1777(14) Uani 1 1 d .
C19 C 0.62756(14) 0.5331(2) 0.4767(4) 0.0773(8) Uani 1 1 d .
H19 H 0.6214 0.4810 0.5505 0.093 Uiso 1 1 calc R
F1 F 0.53283(17) 0.6366(3) 0.0000(3) 0.1869(15) Uani 1 1 d .
C15 C 0.69917(14) 0.6634(2) 0.3696(3) 0.0667(7) Uani 1 1 d .
H15 H 0.7423 0.6996 0.3692 0.080 Uiso 1 1 calc R
C3 C 0.69261(15) 0.4367(2) 1.0405(3) 0.0715(7) Uani 1 1 d .
H3 H 0.6462 0.4572 1.0560 0.086 Uiso 1 1 calc R
C4 C 0.71678(18) 0.3374(2) 1.0898(3) 0.0753(8) Uani 1 1 d .
C5 C 0.7862(2) 0.3091(2) 1.0653(3) 0.0828(9) Uani 1 1 d .
H5 H 0.8031 0.2423 1.0966 0.099 Uiso 1 1 calc R
C21 C 0.5200(2) 0.6607(4) 0.1393(4) 0.1012(11) Uani 1 1 d .
C20 C 0.6691(2) 0.2631(3) 1.1695(5) 0.1152(13) Uani 1 1 d .
H20A H 0.6979 0.2108 1.2270 0.173 Uiso 1 1 calc R
H20B H 0.6367 0.2283 1.0931 0.173 Uiso 1 1 calc R
H20C H 0.6424 0.3027 1.2390 0.173 Uiso 1 1 calc R

loop_
_atom_site_aniso_label
_atom_site_aniso_U_11
_atom_site_aniso_U_22
_atom_site_aniso_U_33
_atom_site_aniso_U_23
_atom_site_aniso_U_13
_atom_site_aniso_U_12
S1 0.0458(3) 0.0692(4) 0.0588(4) -0.0185(3) -0.0082(3) 0.0081(3)
S2 0.0539(4) 0.0764(4) 0.0514(4) -0.0065(3) -0.0055(3) 0.0038(3)
O1 0.0621(11) 0.0616(11) 0.0898(13) -0.0153(9) 0.0000(9) 0.0066(8)
O2 0.0495(10) 0.1040(15) 0.0767(12) -0.0351(11) -0.0205(9) 0.0134(9)
N1 0.0413(10) 0.0768(13) 0.0502(11) -0.0081(9) -0.0031(8) 0.0081(9)
N2 0.0461(11) 0.1008(17) 0.0565(12) -0.0027(11) -0.0033(9) 0.0127(11)
C7 0.0394(11) 0.0513(12) 0.0539(13) -0.0022(10) 0.0046(9) -0.0026(9)
C8 0.0476(13) 0.0672(15) 0.0572(14) -0.0023(11) 0.0005(11) 0.0042(11)
C1 0.0590(14) 0.0656(15) 0.0419(12) -0.0138(10) -0.0051(10) 0.0140(11)
C9 0.0476(13) 0.0568(14) 0.0689(16) 0.0073(12) 0.0081(11) 0.0056(10)
C13 0.0424(12) 0.0663(15) 0.0520(13) -0.0008(11) -0.0012(10) -0.0016(10)
C12 0.0478(13) 0.0534(13) 0.0529(13) 0.0002(10) 0.0029(10) -0.0054(10)
C14 0.0433(12) 0.0709(16) 0.0557(14) -0.0003(12) 0.0003(10) 0.0053(11)
C17 0.0575(15) 0.0792(18) 0.0617(16) 0.0056(13) -0.0049(12) 0.0108(13)
C2 0.0576(15) 0.0683(16) 0.0589(15) -0.0054(12) -0.0068(12) 0.0111(12)
C16 0.0736(18) 0.0689(17) 0.0721(18) 0.0164(13) 0.0028(14) 0.0017(14)
C10 0.0618(15) 0.0596(15) 0.0695(17) 0.0000(12) 0.0181(13) 0.0085(12)
C11 0.0732(17) 0.0680(16) 0.0561(15) -0.0068(12) 0.0095(13) 0.0047(13)
F3 0.0745(15) 0.257(4) 0.167(2) 0.053(2) -0.0520(15) -0.0084(19)
C6 0.0807(19) 0.0764(18) 0.0571(15) -0.0070(13) 0.0048(14) 0.0279(15)
C18 0.0438(14) 0.102(2) 0.095(2) 0.0212(18) -0.0059(14) -0.0127(14)
F2 0.166(3) 0.147(2) 0.201(3) 0.031(2) -0.080(2) 0.057(2)
C19 0.0532(15) 0.093(2) 0.085(2) 0.0346(16) 0.0018(13) -0.0007(14)
F1 0.164(3) 0.307(4) 0.0788(16) -0.015(2) -0.0429(16) 0.084(3)
C15 0.0517(14) 0.0697(16) 0.0777(18) 0.0017(13) 0.0010(13) -0.0100(12)
C3 0.0591(16) 0.089(2) 0.0640(16) -0.0062(14) -0.0062(13) 0.0007(14)
C4 0.094(2) 0.0775(19) 0.0523(15) -0.0077(13) -0.0055(14) -0.0093(16)
C5 0.118(3) 0.0643(17) 0.0650(18) -0.0026(14) 0.0026(17) 0.0197(18)
C21 0.084(2) 0.127(3) 0.086(3) 0.013(2) -0.0259(19) 0.020(2)
C20 0.141(3) 0.110(3) 0.093(3) 0.012(2) 0.005(2) -0.033(3)

loop_
_atom_type_symbol
_atom_type_description
_atom_type_scat_dispersion_real
_atom_type_scat_dispersion_imag
_atom_type_scat_source
C C 0.0033 0.0016 'International Tables Vol C Tables 4.2.6.8 and 6.1.1.4'
H H 0.0000 0.0000 'International Tables Vol C Tables 4.2.6.8 and 6.1.1.4'
N N 0.0061 0.0033 'International Tables Vol C Tables 4.2.6.8 and 6.1.1.4'
O O 0.0106 0.0060 'International Tables Vol C Tables 4.2.6.8 and 6.1.1.4'
F F 0.0171 0.0103 'International Tables Vol C Tables 4.2.6.8 and 6.1.1.4'
S S 0.1246 0.1234 'International Tables Vol C Tables 4.2.6.8 and 6.1.1.4'

loop_
_geom_angle_atom_site_label_1
_geom_angle_atom_site_label_2
_geom_angle_atom_site_label_3
_geom_angle
O1 S1 O2 119.41(12)
O1 S1 N1 107.70(11)
O2 S1 N1 105.31(10)
O1 S1 C1 110.50(11)
O2 S1 C1 109.28(13)
N1 S1 C1 103.31(10)
C12 S2 C13 91.21(11)
C13 N1 C7 113.65(18)
C13 N1 S1 120.01(15)
C7 N1 S1 126.13(15)
C13 N2 C14 119.3(2)
C12 C7 C8 119.8(2)
C12 C7 N1 111.51(19)
C8 C7 N1 128.7(2)
C9 C8 C7 118.5(2)
C9 C8 H8 120.8
C7 C8 H8 120.8
C2 C1 C6 120.5(3)
C2 C1 S1 120.7(2)
C6 C1 S1 118.8(2)
C10 C9 C8 121.7(2)
C10 C9 H9 119.2
C8 C9 H9 119.2
N2 C13 N1 122.9(2)
N2 C13 S2 127.04(18)
N1 C13 S2 109.98(16)
C11 C12 C7 120.9(2)
C11 C12 S2 126.15(19)
C7 C12 S2 112.90(17)
C15 C14 C19 118.6(2)
C15 C14 N2 121.5(2)
C19 C14 N2 119.8(2)
C18 C17 C16 119.1(2)
C18 C17 C21 121.0(3)
C16 C17 C21 119.9(3)
C3 C2 C1 119.5(3)
C3 C2 H2 120.3
C1 C2 H2 120.3
C15 C16 C17 120.5(3)
C15 C16 H16 119.8
C17 C16 H16 119.8
C9 C10 C11 120.1(2)
C9 C10 H10 120.0
C11 C10 H10 120.0
C10 C11 C12 119.0(2)
C10 C11 H11 120.5
C12 C11 H11 120.5
C5 C6 C1 119.0(3)
C5 C6 H6 120.5
C1 C6 H6 120.5
C17 C18 C19 120.9(3)
C17 C18 H18 119.6
C19 C18 H18 119.6
C14 C19 C18 120.2(3)
C14 C19 H19 119.9
C18 C19 H19 119.9
C16 C15 C14 120.7(2)
C16 C15 H15 119.7
C14 C15 H15 119.7
C2 C3 C4 121.3(3)
C2 C3 H3 119.3
C4 C3 H3 119.3
C3 C4 C5 118.0(3)
C3 C4 C20 120.7(3)
C5 C4 C20 121.2(3)
C6 C5 C4 121.6(3)
C6 C5 H5 119.2
C4 C5 H5 119.2
F3 C21 F1 107.4(4)
F3 C21 F2 103.7(4)
F1 C21 F2 104.3(4)
F3 C21 C17 114.3(3)
F1 C21 C17 113.3(3)
F2 C21 C17 112.9(3)
C4 C20 H20A 109.5
C4 C20 H20B 109.5
H20A C20 H20B 109.5
C4 C20 H20C 109.5
H20A C20 H20C 109.5
H20B C20 H20C 109.5

loop_
_geom_bond_atom_site_label_1
_geom_bond_atom_site_label_2
_geom_bond_distance
S1 O1 1.4140(18)
S1 O2 1.4158(17)
S1 N1 1.689(2)
S1 C1 1.746(3)
S2 C12 1.749(2)
S2 C13 1.759(2)
N1 C13 1.408(3)
N1 C7 1.431(3)
N2 C13 1.262(3)
N2 C14 1.410(3)
C7 C12 1.381(3)
C7 C8 1.385(3)
C8 C9 1.378(3)
C8 H8 0.9300
C1 C2 1.380(3)
C1 C6 1.383(4)
C9 C10 1.366(4)
C9 H9 0.9300
C12 C11 1.380(3)
C14 C15 1.376(4)
C14 C19 1.377(4)
C17 C18 1.359(4)
C17 C16 1.372(4)
C17 C21 1.487(4)
C2 C3 1.373(4)
C2 H2 0.9300
C16 C15 1.372(4)
C16 H16 0.9300
C10 C11 1.375(4)
C10 H10 0.9300
C11 H11 0.9300
F3 C21 1.287(5)
C6 C5 1.373(4)
C6 H6 0.9300
C18 C19 1.378(4)
C18 H18 0.9300
F2 C21 1.315(5)
C19 H19 0.9300
F1 C21 1.289(4)
C15 H15 0.9300
C3 C4 1.383(4)
C3 H3 0.9300
C4 C5 1.387(4)
C4 C20 1.507(5)
C5 H5 0.9300
C20 H20A 0.9600
C20 H20B 0.9600
C20 H20C 0.9600
